data_1556106
loop_
_publ_author_name
'Brizius, Glen'
'Billingsley, Kelvin'
'Smith, Mark D.'
'Bunz, Uwe H. F.'

_publ_section_title
;
 Conformational and electronic engineering of twisted diphenylacetylenes.
;
_journal_issue 21
_journal_name_full 'Organic letters'
_journal_page_first 3951
_journal_page_last 3954
_journal_paper_doi 10.1021/ol035532+
_journal_volume 5
_journal_year 2003
_chemical_formula_sum 'C28 H16 F6 O2'
_chemical_formula_weight 498.41
_space_group_IT_number 37
_space_group_name_Hall 'C 2 -2c'
_space_group_name_H-M_alt 'C c c 2'
_symmetry_cell_setting orthorhombic
_symmetry_space_group_name_H-M 'C c c 2'
_atom_sites_solution_hydrogens geom
_atom_sites_solution_primary direct
_atom_sites_solution_secondary difmap
_audit_creation_method SHELXL-97
_cell_angle_alpha 90.00
_cell_angle_beta 90.00
_cell_angle_gamma 90.00
_cell_formula_units_Z 16
_cell_length_a 19.3494(11)
_cell_length_b 20.3274(11)
_cell_length_c 22.3761(13)
_cell_measurement_reflns_used 5701
_cell_measurement_temperature 150.0(2)
_cell_measurement_theta_max 26.376
_cell_measurement_theta_min 2.330
_cell_volume 8801.0(9)
_computing_cell_refinement 'SAINT+ NT V6.02a (Bruker, 1998)'
_computing_data_collection 'SMART NT V5.625 (Bruker, 2000)'
_computing_data_reduction 'SAINT+ NT V6.02a'
_computing_molecular_graphics 'SHELXTL V5.1 (Sheldrick, 1997)'
_computing_publication_material 'SHELXTL V5.1'
_computing_structure_refinement 'SHELXL-97 (Sheldrick, 1997)'
_computing_structure_solution 'SHELXS-97 (Sheldrick, 1990)'
_diffrn_ambient_temperature 150.0(2)
_diffrn_measured_fraction_theta_full 0.999
_diffrn_measured_fraction_theta_max 0.999
_diffrn_measurement_device_type 'Bruker SMART APEX CCD diffractometer'
_diffrn_measurement_method 'omega scans'
_diffrn_radiation_monochromator graphite
_diffrn_radiation_source 'sealed tube'
_diffrn_radiation_type MoK\a
_diffrn_radiation_wavelength 0.71073
_diffrn_reflns_av_R_equivalents 0.0420
_diffrn_reflns_av_sigmaI/netI 0.0390
_diffrn_reflns_limit_h_max 23
_diffrn_reflns_limit_h_min -23
_diffrn_reflns_limit_k_max 22
_diffrn_reflns_limit_k_min -24
_diffrn_reflns_limit_l_max 26
_diffrn_reflns_limit_l_min -25
_diffrn_reflns_number 32416
_diffrn_reflns_theta_full 25.02
_diffrn_reflns_theta_max 25.02
_diffrn_reflns_theta_min 1.45
_diffrn_standards_decay_% <1
_exptl_absorpt_coefficient_mu 0.128
_exptl_absorpt_correction_type none
_exptl_crystal_colour colorless
_exptl_crystal_density_diffrn 1.505
_exptl_crystal_density_method 'not measured'
_exptl_crystal_description block
_exptl_crystal_F_000 4064
_exptl_crystal_size_max 0.42
_exptl_crystal_size_mid 0.35
_exptl_crystal_size_min 0.26
_refine_diff_density_max 0.168
_refine_diff_density_min -0.256
_refine_diff_density_rms 0.047
_refine_ls_abs_structure_details
;
Freidel opposites merged.  Absolute structure not
determined due to lack of heavy atoms.
;
_refine_ls_extinction_method none
_refine_ls_goodness_of_fit_ref 1.036
_refine_ls_hydrogen_treatment constr
_refine_ls_matrix_type full
_refine_ls_number_parameters 679
_refine_ls_number_reflns 7616
_refine_ls_number_restraints 1
_refine_ls_restrained_S_all 1.036
_refine_ls_R_factor_all 0.0529
_refine_ls_R_factor_gt 0.0437
_refine_ls_shift/su_max 0.001
_refine_ls_shift/su_mean 0.000
_refine_ls_structure_factor_coef Fsqd
_refine_ls_weighting_details 'calc w=1/[\s^2^(Fo^2^)+(0.0498P)^2^+2.9124P] where P=(Fo^2^+2Fc^2^)/3'
_refine_ls_weighting_scheme calc
_refine_ls_wR_factor_gt 0.0996
_refine_ls_wR_factor_ref 0.1048
_reflns_number_gt 6515
_reflns_number_total 7616
_reflns_threshold_expression >2sigma(I)
_cod_data_source_file ol035532%2Bsi20030827_100633.cif
_cod_data_source_block glb001s
_cod_depositor_comments
;
The following automatic conversions were performed:

data item '_symmetry_cell_setting' value 'Orthorhombic' was changed
to 'orthorhombic' in accordance with the
/home/saulius/struct/COD-crude-data/automatic-downloads/DataCite-retrospective/ACS/depositions/lib/dictionaries/cif_core.dic
dictionary named 'cif_core.dic' version 2.4.2 last updated on
2011-04-26.

Automatic conversion script
Id: cif_fix_values 6909 2019-04-08 15:41:33Z antanas 
;
_cod_original_sg_symbol_H-M Ccc2
_cod_database_code 1556106

loop_
_symmetry_equiv_pos_as_xyz
'x, y, z'
'-x, -y, z'
'x, -y, z+1/2'
'-x, y, z+1/2'
'x+1/2, y+1/2, z'
'-x+1/2, -y+1/2, z'
'x+1/2, -y+1/2, z+1/2'
'-x+1/2, y+1/2, z+1/2'

loop_
_atom_site_label
_atom_site_type_symbol
_atom_site_fract_x
_atom_site_fract_y
_atom_site_fract_z
_atom_site_U_iso_or_equiv
_atom_site_adp_type
_atom_site_occupancy
_atom_site_symmetry_multiplicity
_atom_site_calc_flag
_atom_site_refinement_flags
_atom_site_disorder_assembly
_atom_site_disorder_group
C1 C 0.40815(14) 0.13769(12) -0.03303(12) 0.0298(6) Uani 1 1 d . . .
C2 C 0.43862(15) 0.15228(13) -0.08764(12) 0.0367(7) Uani 1 1 d . . .
H2 H 0.4826 0.1730 -0.0883 0.044 Uiso 1 1 calc R . .
C3 C 0.40623(17) 0.13732(15) -0.14120(13) 0.0426(7) Uani 1 1 d . . .
H3 H 0.4281 0.1476 -0.1781 0.051 Uiso 1 1 calc R . .
C4 C 0.34238(17) 0.10763(15) -0.14084(13) 0.0450(8) Uani 1 1 d . . .
H4 H 0.3197 0.0978 -0.1774 0.054 Uiso 1 1 calc R . .
C5 C 0.31135(15) 0.09215(13) -0.08689(12) 0.0374(7) Uani 1 1 d . . .
H5 H 0.2674 0.0713 -0.0869 0.045 Uiso 1 1 calc R . .
C6 C 0.34313(14) 0.10649(12) -0.03253(12) 0.0311(6) Uani 1 1 d . . .
C7 C 0.30633(13) 0.09021(12) 0.02477(12) 0.0332(6) Uani 1 1 d . . .
H7A H 0.3090 0.1282 0.0523 0.040 Uiso 1 1 calc R . .
H7B H 0.2570 0.0813 0.0164 0.040 Uiso 1 1 calc R . .
C8 C 0.30230(13) 0.01345(13) 0.10395(12) 0.0314(6) Uani 1 1 d . . .
C9 C 0.26093(14) -0.04182(13) 0.10176(13) 0.0370(6) Uani 1 1 d . . .
H9 H 0.2548 -0.0646 0.0651 0.044 Uiso 1 1 calc R . .
C10 C 0.22855(14) -0.06399(14) 0.15272(14) 0.0418(7) Uani 1 1 d . . .
H10 H 0.2005 -0.1023 0.1510 0.050 Uiso 1 1 calc R . .
C11 C 0.23631(15) -0.03116(15) 0.20624(14) 0.0416(7) Uani 1 1 d . . .
H11 H 0.2130 -0.0462 0.2410 0.050 Uiso 1 1 calc R . .
C12 C 0.27859(14) 0.02426(14) 0.20888(13) 0.0392(7) Uani 1 1 d . . .
H12 H 0.2845 0.0467 0.2458 0.047 Uiso 1 1 calc R . .
C13 C 0.31222(13) 0.04701(13) 0.15796(13) 0.0320(6) Uani 1 1 d . . .
C14 C 0.35718(14) 0.10270(13) 0.16049(12) 0.0331(6) Uani 1 1 d . . .
C15 C 0.39640(14) 0.14915(13) 0.15926(12) 0.0322(6) Uani 1 1 d . . .
C16 C 0.44165(13) 0.20426(13) 0.15444(12) 0.0307(6) Uani 1 1 d . . .
C17 C 0.47564(14) 0.22917(14) 0.20463(13) 0.0376(7) Uani 1 1 d . . .
H17 H 0.4702 0.2081 0.2422 0.045 Uiso 1 1 calc R . .
C18 C 0.51739(14) 0.28464(15) 0.19989(13) 0.0410(7) Uani 1 1 d . . .
H18 H 0.5413 0.3008 0.2339 0.049 Uiso 1 1 calc R . .
C19 C 0.52400(14) 0.31610(14) 0.14539(13) 0.0394(7) Uani 1 1 d . . .
H19 H 0.5516 0.3546 0.1423 0.047 Uiso 1 1 calc R . .
C20 C 0.49073(14) 0.29177(13) 0.09553(13) 0.0360(6) Uani 1 1 d . . .
H20 H 0.4955 0.3136 0.0582 0.043 Uiso 1 1 calc R . .
C21 C 0.45064(13) 0.23589(12) 0.09956(12) 0.0294(6) Uani 1 1 d . . .
C22 C 0.44500(13) 0.15456(12) 0.02362(12) 0.0315(6) Uani 1 1 d . . .
H22A H 0.4403 0.1180 0.0525 0.038 Uiso 1 1 calc R . .
H22B H 0.4948 0.1611 0.0154 0.038 Uiso 1 1 calc R . .
C23 C 0.28229(16) 0.23518(14) 0.68815(13) 0.0431(7) Uani 1 1 d . . .
H23 H 0.3046 0.2250 0.7248 0.052 Uiso 1 1 calc R . .
C24 C 0.31363(16) 0.22060(14) 0.63469(12) 0.0379(7) Uani 1 1 d . . .
H24 H 0.3578 0.2001 0.6349 0.045 Uiso 1 1 calc R . .
C25 C 0.28245(14) 0.23501(12) 0.58018(12) 0.0311(6) Uani 1 1 d . . .
C26 C 0.32041(13) 0.21946(12) 0.52330(11) 0.0310(6) Uani 1 1 d . . .
H26A H 0.3149 0.2562 0.4946 0.037 Uiso 1 1 calc R . .
H26B H 0.3703 0.2141 0.5318 0.037 Uiso 1 1 calc R . .
C27 C 0.32745(13) 0.13975(13) 0.44570(12) 0.0303(6) Uani 1 1 d . . .
C28 C 0.36963(14) 0.08469(13) 0.44766(12) 0.0357(6) Uani 1 1 d . . .
H28 H 0.3768 0.0622 0.4844 0.043 Uiso 1 1 calc R . .
C29 C 0.40134(14) 0.06241(14) 0.39571(14) 0.0409(7) Uani 1 1 d . . .
H29 H 0.4299 0.0244 0.3969 0.049 Uiso 1 1 calc R . .
C30 C 0.39150(16) 0.09537(16) 0.34238(14) 0.0451(8) Uani 1 1 d . . .
H30 H 0.4138 0.0803 0.3072 0.054 Uiso 1 1 calc R . .
C31 C 0.34971(14) 0.14971(14) 0.33998(13) 0.0375(7) Uani 1 1 d . . .
H31 H 0.3432 0.1719 0.3030 0.045 Uiso 1 1 calc R . .
C32 C 0.31633(13) 0.17302(13) 0.39158(12) 0.0314(6) Uani 1 1 d . . .
C33 C 0.26981(13) 0.22778(13) 0.38904(11) 0.0295(6) Uani 1 1 d . . .
C34 C 0.96777(17) 0.01475(14) 0.67161(15) 0.0515(8) Uani 1 1 d . . .
H34 H 0.9452 0.0245 0.7083 0.062 Uiso 1 1 calc R . .
C35 C 0.93655(17) 0.02985(15) 0.61804(15) 0.0473(8) Uani 1 1 d . . .
H35 H 0.8926 0.0507 0.6183 0.057 Uiso 1 1 calc R . .
C36 C 0.96757(14) 0.01548(13) 0.56385(13) 0.0384(7) Uani 1 1 d . . .
C37 C 0.93100(14) 0.03230(13) 0.50655(14) 0.0409(7) Uani 1 1 d . . .
H37A H 0.9350 -0.0049 0.4782 0.049 Uiso 1 1 calc R . .
H37B H 0.8813 0.0398 0.5146 0.049 Uiso 1 1 calc R . .
C38 C 0.92653(14) 0.11162(14) 0.42924(14) 0.0373(7) Uani 1 1 d . . .
C39 C 0.88581(15) 0.16780(14) 0.43230(16) 0.0476(8) Uani 1 1 d . . .
H39 H 0.8815 0.1912 0.4689 0.057 Uiso 1 1 calc R . .
C40 C 0.85148(16) 0.18951(16) 0.38148(16) 0.0516(9) Uani 1 1 d . . .
H40 H 0.8229 0.2275 0.3836 0.062 Uiso 1 1 calc R . .
C41 C 0.85840(16) 0.15647(16) 0.32779(17) 0.0521(8) Uani 1 1 d . . .
H41 H 0.8347 0.1717 0.2933 0.063 Uiso 1 1 calc R . .
C42 C 0.89958(16) 0.10162(15) 0.32441(16) 0.0446(7) Uani 1 1 d . . .
H42 H 0.9042 0.0791 0.2874 0.053 Uiso 1 1 calc R . .
C43 C 0.93493(14) 0.07832(14) 0.37494(14) 0.0379(7) Uani 1 1 d . . .
C44 C 0.98026(14) 0.02260(14) 0.37117(13) 0.0382(7) Uani 1 1 d . . .
O2 O 0.41584(8) 0.21436(8) 0.04890(8) 0.0313(4) Uani 1 1 d . . .
O1 O 0.33751(9) 0.03286(8) 0.05286(8) 0.0330(4) Uani 1 1 d . . .
O3 O 0.29318(9) 0.15913(8) 0.49728(8) 0.0313(4) Uani 1 1 d . . .
O4 O 0.96101(9) 0.09084(8) 0.48027(8) 0.0377(5) Uani 1 1 d . . .
C51 C 0.87241(12) 0.12793(12) 0.96022(12) 0.0331(6) Uani 1 1 d . . .
C52 C 0.83358(15) 0.08199(14) 0.93020(14) 0.0400(7) Uani 1 1 d . . .
C53 C 0.83658(19) 0.07796(19) 0.86925(16) 0.0583(10) Uani 1 1 d . . .
C54 C 0.87954(19) 0.12040(19) 0.83734(15) 0.0614(12) Uani 1 1 d . . .
C55 C 0.91779(19) 0.16726(18) 0.86833(14) 0.0536(9) Uani 1 1 d . . .
C56 C 0.91403(14) 0.17052(14) 0.92846(14) 0.0387(7) Uani 1 1 d . . .
C57 C 0.5000 0.0000 0.2139(2) 0.0687(18) Uani 1 2 d S . .
C58 C 0.53915(17) 0.04520(18) 0.18282(15) 0.0536(9) Uani 1 1 d . . .
C59 C 0.53934(15) 0.04558(15) 0.12202(14) 0.0423(7) Uani 1 1 d . . .
C60 C 0.5000 0.0000 0.09145(17) 0.0338(9) Uani 1 2 d S . .
F1 F 0.87097(7) 0.12998(7) 1.01966(7) 0.0403(4) Uani 1 1 d . . .
F2 F 0.79359(8) 0.03990(8) 0.96087(9) 0.0540(5) Uani 1 1 d . . .
F3 F 0.79974(12) 0.03227(11) 0.84062(10) 0.0856(8) Uani 1 1 d . . .
F4 F 0.88536(14) 0.11413(13) 0.77896(9) 0.1059(10) Uani 1 1 d . . .
F5 F 0.95858(11) 0.20848(11) 0.83824(9) 0.0806(7) Uani 1 1 d . . .
F6 F 0.95140(8) 0.21600(8) 0.95785(8) 0.0497(4) Uani 1 1 d . . .
F7 F 0.5000 0.0000 0.27373(12) 0.0989(13) Uani 1 2 d S . .
F8 F 0.57790(12) 0.08918(11) 0.21288(10) 0.0857(8) Uani 1 1 d . . .
F9 F 0.57689(8) 0.08971(8) 0.09232(9) 0.0517(5) Uani 1 1 d . . .
F10 F 0.5000 0.0000 0.03188(10) 0.0383(5) Uani 1 2 d S . .
C71 C 0.7330(3) 0.2698(3) 0.6917(3) 0.0361(17) Uani 0.50 1 d P . 1
C72 C 0.7085(3) 0.2955(3) 0.6587(2) 0.120(3) Uani 1 1 d . . 1
C73 C 0.7106(2) 0.2934(2) 0.6006(2) 0.0648(12) Uani 1 1 d . A 1
C74 C 0.7500 0.2500 0.5702(2) 0.0420(10) Uani 1 2 d S . 1
F21 F 0.7282(2) 0.2760(2) 0.75136(19) 0.0913(16) Uani 0.50 1 d P . 1
F22 F 0.6569(2) 0.3548(2) 0.67592(18) 0.0620(11) Uani 0.50 1 d P B 1
F23 F 0.66992(15) 0.33825(15) 0.56048(16) 0.0458(8) Uani 0.67 1 d P A 1
F24 F 0.7500 0.2500 0.51126(12) 0.0605(7) Uani 1 2 d S C 1
F31 F 0.6883(3) 0.3186(3) 0.7069(3) 0.107(2) Uani 0.50 1 d P D 2
F32 F 0.6778(4) 0.3331(4) 0.5959(4) 0.0552(17) Uani 0.33 1 d P E 2

loop_
_atom_site_aniso_label
_atom_site_aniso_U_11
_atom_site_aniso_U_22
_atom_site_aniso_U_33
_atom_site_aniso_U_23
_atom_site_aniso_U_13
_atom_site_aniso_U_12
C1 0.0363(15) 0.0220(13) 0.0309(15) -0.0027(11) 0.0013(11) 0.0052(11)
C2 0.0398(15) 0.0339(16) 0.0364(17) -0.0034(12) 0.0059(12) 0.0024(13)
C3 0.061(2) 0.0393(18) 0.0275(16) -0.0012(12) 0.0051(13) -0.0002(15)
C4 0.062(2) 0.0429(18) 0.0300(16) -0.0018(13) -0.0117(14) 0.0004(16)
C5 0.0402(16) 0.0346(16) 0.0374(17) -0.0012(12) -0.0064(12) -0.0024(12)
C6 0.0384(15) 0.0213(13) 0.0335(15) -0.0018(11) 0.0003(12) 0.0049(11)
C7 0.0307(14) 0.0315(14) 0.0375(16) -0.0007(11) -0.0017(11) 0.0029(12)
C8 0.0314(14) 0.0276(15) 0.0352(16) 0.0012(11) 0.0060(11) 0.0040(12)
C9 0.0378(15) 0.0311(15) 0.0422(17) -0.0070(12) 0.0045(12) -0.0017(12)
C10 0.0374(15) 0.0346(16) 0.0533(19) -0.0010(14) 0.0073(14) -0.0054(12)
C11 0.0400(17) 0.0435(18) 0.0413(17) 0.0070(14) 0.0108(13) -0.0019(14)
C12 0.0414(16) 0.0410(17) 0.0352(16) -0.0013(13) 0.0038(12) 0.0013(13)
C13 0.0326(14) 0.0288(14) 0.0347(15) 0.0018(12) 0.0031(12) 0.0035(11)
C14 0.0365(14) 0.0350(15) 0.0277(15) -0.0027(12) 0.0042(11) 0.0047(12)
C15 0.0379(14) 0.0353(15) 0.0234(14) -0.0016(11) -0.0001(11) 0.0035(12)
C16 0.0320(14) 0.0265(14) 0.0336(15) -0.0060(12) 0.0001(11) 0.0038(11)
C17 0.0376(15) 0.0435(18) 0.0317(15) -0.0042(12) 0.0020(12) 0.0022(13)
C18 0.0364(16) 0.0452(18) 0.0412(18) -0.0112(13) -0.0013(12) -0.0038(14)
C19 0.0352(16) 0.0330(16) 0.0498(19) -0.0073(13) 0.0007(13) -0.0057(12)
C20 0.0370(15) 0.0292(14) 0.0419(16) 0.0001(12) -0.0014(12) 0.0024(12)
C21 0.0275(13) 0.0273(14) 0.0333(15) -0.0052(11) 0.0000(11) 0.0044(11)
C22 0.0323(14) 0.0306(14) 0.0316(15) -0.0042(11) 0.0032(11) 0.0040(11)
C23 0.062(2) 0.0388(18) 0.0282(16) 0.0016(13) -0.0086(13) -0.0066(15)
C24 0.0493(17) 0.0309(16) 0.0334(17) 0.0021(11) -0.0056(12) -0.0021(13)
C25 0.0356(14) 0.0272(14) 0.0304(15) -0.0004(11) -0.0012(11) -0.0078(11)
C26 0.0309(13) 0.0283(14) 0.0337(15) 0.0008(11) -0.0021(11) -0.0037(11)
C27 0.0268(14) 0.0287(15) 0.0353(16) -0.0010(11) 0.0040(11) -0.0061(11)
C28 0.0349(15) 0.0320(15) 0.0401(17) 0.0013(12) -0.0035(12) 0.0011(12)
C29 0.0342(15) 0.0348(16) 0.054(2) -0.0070(14) 0.0003(14) 0.0059(12)
C30 0.0449(18) 0.0444(19) 0.046(2) -0.0121(15) 0.0085(14) 0.0038(14)
C31 0.0410(16) 0.0392(17) 0.0324(17) -0.0014(13) 0.0037(13) 0.0017(14)
C32 0.0299(14) 0.0284(14) 0.0358(16) -0.0029(12) 0.0023(11) 0.0006(12)
C33 0.0330(14) 0.0332(15) 0.0222(13) -0.0019(10) 0.0008(10) -0.0017(10)
C34 0.081(2) 0.0324(18) 0.0412(19) -0.0011(13) 0.0085(16) -0.0008(15)
C35 0.055(2) 0.0294(16) 0.058(2) 0.0005(14) 0.0062(16) -0.0001(14)
C36 0.0408(15) 0.0243(15) 0.0500(19) 0.0028(12) 0.0017(13) -0.0069(12)
C37 0.0355(15) 0.0300(15) 0.057(2) 0.0009(13) 0.0007(13) -0.0070(12)
C38 0.0296(14) 0.0322(16) 0.0501(18) 0.0061(13) -0.0054(13) -0.0075(12)
C39 0.0447(18) 0.0309(16) 0.067(2) -0.0008(14) -0.0069(15) -0.0033(14)
C40 0.0436(18) 0.0355(18) 0.076(2) 0.0118(16) -0.0084(16) 0.0011(14)
C41 0.0453(18) 0.046(2) 0.065(2) 0.0149(17) -0.0124(16) -0.0062(16)
C42 0.0409(17) 0.0385(18) 0.054(2) 0.0053(14) -0.0083(14) -0.0098(14)
C43 0.0304(15) 0.0288(15) 0.0545(19) 0.0027(13) -0.0050(12) -0.0067(12)
C44 0.0387(17) 0.0328(16) 0.0429(16) 0.0015(12) -0.0010(12) -0.0121(11)
O2 0.0339(9) 0.0256(9) 0.0344(10) -0.0026(7) -0.0037(8) 0.0032(8)
O1 0.0367(9) 0.0288(10) 0.0336(10) 0.0012(7) 0.0077(8) 0.0032(8)
O3 0.0378(10) 0.0261(10) 0.0299(10) 0.0001(7) 0.0037(8) -0.0034(8)
O4 0.0393(10) 0.0249(10) 0.0488(13) 0.0001(8) -0.0061(9) -0.0057(8)
C51 0.0324(15) 0.0359(16) 0.0310(16) 0.0018(11) -0.0011(11) 0.0126(13)
C52 0.0344(16) 0.0339(16) 0.0518(19) -0.0040(13) -0.0082(13) 0.0109(13)
C53 0.063(2) 0.066(2) 0.046(2) -0.0222(18) -0.0249(18) 0.035(2)
C54 0.078(3) 0.081(3) 0.0250(18) -0.0028(17) -0.0055(16) 0.052(2)
C55 0.060(2) 0.069(2) 0.0322(18) 0.0178(17) 0.0136(15) 0.0343(19)
C56 0.0321(15) 0.0360(17) 0.0479(18) 0.0056(13) 0.0036(13) 0.0119(13)
C57 0.083(4) 0.093(4) 0.030(3) 0.000 0.000 0.065(4)
C58 0.055(2) 0.066(2) 0.039(2) -0.0159(16) -0.0182(16) 0.0336(18)
C59 0.0346(16) 0.0479(19) 0.0442(18) -0.0021(15) -0.0041(13) 0.0153(14)
C60 0.0301(19) 0.036(2) 0.035(2) 0.000 0.000 0.0121(17)
F1 0.0451(9) 0.0458(10) 0.0301(9) 0.0016(6) 0.0013(6) 0.0028(8)
F2 0.0407(9) 0.0410(10) 0.0804(13) -0.0031(9) -0.0079(9) -0.0002(8)
F3 0.0932(16) 0.0809(16) 0.0827(16) -0.0425(13) -0.0502(13) 0.0361(13)
F4 0.152(2) 0.137(2) 0.0286(12) -0.0069(12) -0.0084(12) 0.0791(19)
F5 0.0879(14) 0.0866(15) 0.0673(15) 0.0417(12) 0.0390(12) 0.0370(12)
F6 0.0408(9) 0.0424(10) 0.0659(12) 0.0056(9) 0.0072(8) 0.0000(8)
F7 0.131(3) 0.136(3) 0.0294(16) 0.000 0.000 0.096(2)
F8 0.0899(16) 0.0937(16) 0.0734(15) -0.0456(13) -0.0420(12) 0.0463(13)
F9 0.0406(9) 0.0445(10) 0.0700(13) -0.0077(9) -0.0071(9) 0.0016(8)
F10 0.0423(12) 0.0409(12) 0.0318(13) 0.000 0.000 0.0021(10)
C71 0.039(4) 0.050(5) 0.019(3) 0.013(3) -0.014(2) -0.011(3)
C72 0.123(5) 0.167(6) 0.070(4) -0.073(4) 0.063(4) -0.102(4)
C73 0.043(2) 0.048(2) 0.103(4) -0.019(2) 0.023(2) -0.0202(18)
C74 0.039(2) 0.035(2) 0.051(3) 0.000 0.000 -0.0092(19)
F21 0.103(4) 0.124(5) 0.047(3) 0.027(2) -0.021(2) -0.029(3)
F22 0.065(3) 0.074(3) 0.047(3) -0.014(2) 0.0113(19) 0.001(2)
F23 0.0380(14) 0.0369(15) 0.063(2) 0.0030(17) -0.0070(16) 0.0044(11)
F24 0.0570(16) 0.0663(18) 0.0581(19) 0.000 0.000 -0.0087(13)
F31 0.083(4) 0.079(4) 0.160(6) -0.067(4) 0.060(4) -0.010(3)
F32 0.054(4) 0.051(4) 0.061(5) -0.002(4) 0.000(4) -0.009(3)

loop_
_atom_type_symbol
_atom_type_description
_atom_type_scat_dispersion_real
_atom_type_scat_dispersion_imag
_atom_type_scat_source
C C 0.0033 0.0016 'International Tables Vol C Tables 4.2.6.8 and 6.1.1.4'
H H 0.0000 0.0000 'International Tables Vol C Tables 4.2.6.8 and 6.1.1.4'
O O 0.0106 0.0060 'International Tables Vol C Tables 4.2.6.8 and 6.1.1.4'
F F 0.0171 0.0103 'International Tables Vol C Tables 4.2.6.8 and 6.1.1.4'

loop_
_geom_angle_atom_site_label_1
_geom_angle_atom_site_label_2
_geom_angle_atom_site_label_3
_geom_angle
_geom_angle_site_symmetry_1
_geom_angle_site_symmetry_3
C2 C1 C6 118.8(2) . .
C2 C1 C22 119.7(2) . .
C6 C1 C22 121.5(2) . .
C3 C2 C1 121.5(3) . .
C4 C3 C2 119.8(3) . .
C3 C4 C5 119.6(3) . .
C4 C5 C6 121.5(3) . .
C5 C6 C1 118.8(2) . .
C5 C6 C7 119.3(2) . .
C1 C6 C7 121.9(2) . .
O1 C7 C6 110.4(2) . .
C9 C8 O1 119.1(2) . .
C9 C8 C13 120.4(2) . .
O1 C8 C13 120.3(2) . .
C10 C9 C8 120.1(3) . .
C9 C10 C11 120.7(3) . .
C10 C11 C12 119.5(3) . .
C13 C12 C11 120.6(3) . .
C12 C13 C8 118.7(2) . .
C12 C13 C14 121.1(3) . .
C8 C13 C14 120.2(2) . .
C15 C14 C13 176.2(3) . .
C14 C15 C16 176.9(3) . .
C17 C16 C21 118.8(2) . .
C17 C16 C15 120.9(3) . .
C21 C16 C15 120.3(2) . .
C18 C17 C16 120.4(3) . .
C19 C18 C17 119.7(3) . .
C20 C19 C18 120.3(3) . .
C21 C20 C19 120.3(3) . .
C20 C21 O2 118.6(2) . .
C20 C21 C16 120.5(2) . .
O2 C21 C16 120.8(2) . .
O2 C22 C1 109.7(2) . .
C24 C23 C23 119.43(18) . 6
C23 C24 C25 121.8(3) . .
C24 C25 C25 118.80(17) . 6
C24 C25 C26 119.1(2) . .
C25 C25 C26 122.10(14) 6 .
O3 C26 C25 109.80(19) . .
C28 C27 O3 119.0(2) . .
C28 C27 C32 120.4(2) . .
O3 C27 C32 120.5(2) . .
C27 C28 C29 119.8(3) . .
C30 C29 C28 120.2(3) . .
C31 C30 C29 120.4(3) . .
C30 C31 C32 120.7(3) . .
C27 C32 C31 118.4(2) . .
C27 C32 C33 120.3(2) . .
C31 C32 C33 121.2(2) . .
C33 C33 C32 177.4(2) 6 .
C35 C34 C34 119.47(19) . 2_755
C34 C35 C36 121.7(3) . .
C35 C36 C36 118.83(18) . 2_755
C35 C36 C37 119.7(3) . .
C36 C36 C37 121.50(15) 2_755 .
O4 C37 C36 110.1(2) . .
O4 C38 C39 118.8(3) . .
O4 C38 C43 120.7(2) . .
C39 C38 C43 120.4(3) . .
C40 C39 C38 119.5(3) . .
C41 C40 C39 120.7(3) . .
C42 C41 C40 119.9(3) . .
C41 C42 C43 120.8(3) . .
C38 C43 C42 118.6(3) . .
C38 C43 C44 120.2(3) . .
C42 C43 C44 121.1(3) . .
C44 C44 C43 176.1(2) 2_755 .
C21 O2 C22 113.12(18) . .
C8 O1 C7 112.33(18) . .
C27 O3 C26 113.49(18) . .
C38 O4 C37 113.02(19) . .
F1 C51 C52 119.9(2) . .
F1 C51 C56 120.5(2) . .
C52 C51 C56 119.6(3) . .
F2 C52 C53 119.8(3) . .
F2 C52 C51 119.9(3) . .
C53 C52 C51 120.3(3) . .
F3 C53 C52 119.8(4) . .
F3 C53 C54 120.2(3) . .
C52 C53 C54 119.9(3) . .
F4 C54 C55 121.0(4) . .
F4 C54 C53 119.9(4) . .
C55 C54 C53 119.0(3) . .
F5 C55 C56 120.3(4) . .
F5 C55 C54 119.6(3) . .
C56 C55 C54 120.1(3) . .
F6 C56 C55 119.5(3) . .
F6 C56 C51 119.5(3) . .
C55 C56 C51 121.0(3) . .
F7 C57 C58 120.3(2) . 2_655
F7 C57 C58 120.3(2) . .
C58 C57 C58 119.4(4) 2_655 .
F8 C58 C59 119.6(4) . .
F8 C58 C57 119.7(3) . .
C59 C58 C57 120.7(4) . .
F9 C59 C58 120.3(3) . .
F9 C59 C60 120.4(3) . .
C58 C59 C60 119.4(3) . .
F10 C60 C59 119.7(2) . .
F10 C60 C59 119.7(2) . 2_655
C59 C60 C59 120.6(4) . 2_655
C72 C71 C71 133.7(6) . 6_655
C72 C71 F21 129.6(8) . .
C71 C71 F21 96.7(4) 6_655 .
C72 C71 F21 177.1(7) . 6_655
C71 C71 F21 48.1(3) 6_655 6_655
F21 C71 F21 48.6(4) . 6_655
C72 C71 C72 110.8(7) . 6_655
C71 C71 C72 22.96(19) 6_655 6_655
F21 C71 C72 119.7(4) . 6_655
F21 C71 C72 71.1(3) 6_655 6_655
C71 C72 C73 133.7(9) . .
C71 C72 F22 119.9(6) . .
C73 C72 F22 106.3(6) . .
C71 C72 C71 23.4(5) . 6_655
C73 C72 C71 110.4(5) . 6_655
F22 C72 C71 143.3(3) . 6_655
C72 C73 C74 122.7(6) . .
C72 C73 F23 124.2(5) . .
C74 C73 F23 113.1(4) . .
F24 C74 C73 120.2(3) . 6_655
F24 C74 C73 120.2(3) . .
C73 C74 C73 119.6(6) 6_655 .
C71 F21 F21 83.3(4) . 6_655
C71 F21 C71 35.1(5) . 6_655
F21 F21 C71 48.1(3) 6_655 6_655

loop_
_geom_bond_atom_site_label_1
_geom_bond_atom_site_label_2
_geom_bond_distance
_geom_bond_site_symmetry_2
C1 C2 1.389(4) .
C1 C6 1.409(4) .
C1 C22 1.494(4) .
C2 C3 1.386(4) .
C3 C4 1.375(5) .
C4 C5 1.385(4) .
C5 C6 1.394(4) .
C6 C7 1.504(4) .
C7 O1 1.455(3) .
C8 C9 1.380(4) .
C8 O1 1.388(3) .
C8 C13 1.401(4) .
C9 C10 1.377(4) .
C10 C11 1.379(4) .
C11 C12 1.393(4) .
C12 C13 1.391(4) .
C13 C14 1.429(4) .
C14 C15 1.212(4) .
C15 C16 1.426(4) .
C16 C17 1.397(4) .
C16 C21 1.397(4) .
C17 C18 1.391(4) .
C18 C19 1.383(4) .
C19 C20 1.380(4) .
C20 C21 1.378(4) .
C21 O2 1.389(3) .
C22 O2 1.455(3) .
C23 C24 1.374(4) .
C23 C23 1.387(6) 6
C24 C25 1.392(4) .
C25 C25 1.396(5) 6
C25 C26 1.503(4) .
C26 O3 1.456(3) .
C27 C28 1.386(4) .
C27 O3 1.388(3) .
C27 C32 1.404(4) .
C28 C29 1.390(4) .
C29 C30 1.382(4) .
C30 C31 1.370(4) .
C31 C32 1.405(4) .
C32 C33 1.433(4) .
C33 C33 1.185(5) 6
C34 C35 1.377(5) .
C34 C34 1.384(6) 2_755
C35 C36 1.384(4) .
C36 C36 1.404(5) 2_755
C36 C37 1.504(4) .
C37 O4 1.449(3) .
C38 O4 1.388(3) .
C38 C39 1.389(4) .
C38 C43 1.400(4) .
C39 C40 1.389(4) .
C40 C41 1.383(5) .
C41 C42 1.372(5) .
C42 C43 1.404(4) .
C43 C44 1.435(4) .
C44 C44 1.195(6) 2_755
C51 F1 1.331(3) .
C51 C52 1.374(4) .
C51 C56 1.380(4) .
C52 F2 1.342(3) .
C52 C53 1.368(5) .
C53 F3 1.335(4) .
C53 C54 1.395(5) .
C54 F4 1.317(4) .
C54 C55 1.391(5) .
C55 F5 1.334(4) .
C55 C56 1.349(4) .
C56 F6 1.345(3) .
C57 F7 1.338(5) .
C57 C58 1.380(4) 2_655
C57 C58 1.380(4) .
C58 F8 1.347(4) .
C58 C59 1.360(4) .
C59 F9 1.332(4) .
C59 C60 1.380(4) .
C60 F10 1.333(5) .
C60 C59 1.380(4) 2_655
C71 C72 1.021(9) .
C71 C71 1.038(14) 6_655
C71 F21 1.344(8) .
C71 F21 1.792(7) 6_655
C71 C72 1.893(9) 6_655
C72 C73 1.302(7) .
C72 F22 1.611(8) .
C72 C71 1.893(9) 6_655
C73 C74 1.350(5) .
C73 F23 1.501(6) .
C74 F24 1.320(5) .
C74 C73 1.350(5) 6_655
F21 F21 1.353(10) 6_655
F21 C71 1.792(7) 6_655

loop_
_geom_torsion_atom_site_label_1
_geom_torsion_atom_site_label_2
_geom_torsion_atom_site_label_3
_geom_torsion_atom_site_label_4
_geom_torsion
_geom_torsion_site_symmetry_1
_geom_torsion_site_symmetry_4
C6 C1 C2 C3 0.5(4) . .
C22 C1 C2 C3 179.9(3) . .
C1 C2 C3 C4 0.3(5) . .
C2 C3 C4 C5 -0.8(5) . .
C3 C4 C5 C6 0.6(5) . .
C4 C5 C6 C1 0.3(4) . .
C4 C5 C6 C7 178.4(3) . .
C2 C1 C6 C5 -0.8(4) . .
C22 C1 C6 C5 179.9(2) . .
C2 C1 C6 C7 -178.9(2) . .
C22 C1 C6 C7 1.8(4) . .
C5 C6 C7 O1 105.7(3) . .
C1 C6 C7 O1 -76.1(3) . .
O1 C8 C9 C10 176.5(2) . .
C13 C8 C9 C10 0.6(4) . .
C8 C9 C10 C11 0.7(4) . .
C9 C10 C11 C12 -1.4(5) . .
C10 C11 C12 C13 0.7(4) . .
C11 C12 C13 C8 0.5(4) . .
C11 C12 C13 C14 -178.3(2) . .
C9 C8 C13 C12 -1.2(4) . .
O1 C8 C13 C12 -177.0(2) . .
C9 C8 C13 C14 177.6(2) . .
O1 C8 C13 C14 1.8(4) . .
C12 C13 C14 C15 172(5) . .
C8 C13 C14 C15 -7(5) . .
C13 C14 C15 C16 33(9) . .
C14 C15 C16 C17 176(100) . .
C14 C15 C16 C21 -2(6) . .
C21 C16 C17 C18 0.3(4) . .
C15 C16 C17 C18 -177.3(3) . .
C16 C17 C18 C19 1.4(4) . .
C17 C18 C19 C20 -1.6(4) . .
C18 C19 C20 C21 0.0(4) . .
C19 C20 C21 O2 177.6(2) . .
C19 C20 C21 C16 1.8(4) . .
C17 C16 C21 C20 -1.9(4) . .
C15 C16 C21 C20 175.7(2) . .
C17 C16 C21 O2 -177.6(2) . .
C15 C16 C21 O2 0.0(4) . .
C2 C1 C22 O2 101.4(3) . .
C6 C1 C22 O2 -79.3(3) . .
C23 C23 C24 C25 0.3(5) 6 .
C23 C24 C25 C25 -0.1(5) . 6
C23 C24 C25 C26 178.3(3) . .
C24 C25 C26 O3 101.6(3) . .
C25 C25 C26 O3 -80.0(4) 6 .
O3 C27 C28 C29 176.5(2) . .
C32 C27 C28 C29 0.2(4) . .
C27 C28 C29 C30 0.7(4) . .
C28 C29 C30 C31 -0.9(5) . .
C29 C30 C31 C32 0.2(5) . .
C28 C27 C32 C31 -0.9(4) . .
O3 C27 C32 C31 -177.1(2) . .
C28 C27 C32 C33 176.6(2) . .
O3 C27 C32 C33 0.5(4) . .
C30 C31 C32 C27 0.7(4) . .
C30 C31 C32 C33 -176.8(3) . .
C27 C32 C33 C33 -18(7) . 6
C31 C32 C33 C33 159(7) . 6
C34 C34 C35 C36 0.9(6) 2_755 .
C34 C35 C36 C36 0.2(5) . 2_755
C34 C35 C36 C37 179.3(3) . .
C35 C36 C37 O4 103.2(3) . .
C36 C36 C37 O4 -77.8(4) 2_755 .
O4 C38 C39 C40 179.4(3) . .
C43 C38 C39 C40 2.2(4) . .
C38 C39 C40 C41 -1.1(5) . .
C39 C40 C41 C42 0.0(5) . .
C40 C41 C42 C43 0.1(5) . .
O4 C38 C43 C42 -179.3(2) . .
C39 C38 C43 C42 -2.1(4) . .
O4 C38 C43 C44 -0.9(4) . .
C39 C38 C43 C44 176.3(3) . .
C41 C42 C43 C38 1.0(4) . .
C41 C42 C43 C44 -177.4(3) . .
C38 C43 C44 C44 -17(5) . 2_755
C42 C43 C44 C44 162(5) . 2_755
C20 C21 O2 C22 108.5(3) . .
C16 C21 O2 C22 -75.7(3) . .
C1 C22 O2 C21 -175.7(2) . .
C9 C8 O1 C7 105.2(3) . .
C13 C8 O1 C7 -79.0(3) . .
C6 C7 O1 C8 -176.0(2) . .
C28 C27 O3 C26 109.0(2) . .
C32 C27 O3 C26 -74.8(3) . .
C25 C26 O3 C27 -177.5(2) . .
C39 C38 O4 C37 107.3(3) . .
C43 C38 O4 C37 -75.5(3) . .
C36 C37 O4 C38 -175.9(2) . .
F1 C51 C52 F2 0.9(4) . .
C56 C51 C52 F2 179.2(2) . .
F1 C51 C52 C53 -177.7(3) . .
C56 C51 C52 C53 0.6(4) . .
F2 C52 C53 F3 0.0(4) . .
C51 C52 C53 F3 178.6(2) . .
F2 C52 C53 C54 -178.2(3) . .
C51 C52 C53 C54 0.4(5) . .
F3 C53 C54 F4 -2.0(5) . .
C52 C53 C54 F4 176.2(3) . .
F3 C53 C54 C55 -179.5(3) . .
C52 C53 C54 C55 -1.3(4) . .
F4 C54 C55 F5 3.1(5) . .
C53 C54 C55 F5 -179.4(3) . .
F4 C54 C55 C56 -176.3(3) . .
C53 C54 C55 C56 1.1(4) . .
F5 C55 C56 F6 0.5(4) . .
C54 C55 C56 F6 179.9(3) . .
F5 C55 C56 C51 -179.6(2) . .
C54 C55 C56 C51 -0.1(5) . .
F1 C51 C56 F6 -2.5(4) . .
C52 C51 C56 F6 179.2(2) . .
F1 C51 C56 C55 177.6(2) . .
C52 C51 C56 C55 -0.8(4) . .
F7 C57 C58 F8 0.5(3) . .
C58 C57 C58 F8 -179.5(3) 2_655 .
F7 C57 C58 C59 -179.9(2) . .
C58 C57 C58 C59 0.1(2) 2_655 .
F8 C58 C59 F9 -0.9(4) . .
C57 C58 C59 F9 179.5(2) . .
F8 C58 C59 C60 179.4(2) . .
C57 C58 C59 C60 -0.2(4) . .
F9 C59 C60 F10 0.4(3) . .
C58 C59 C60 F10 -179.9(2) . .
F9 C59 C60 C59 -179.6(3) . 2_655
C58 C59 C60 C59 0.1(2) . 2_655
C71 C71 C72 C73 -4.0(19) 6_655 .
F21 C71 C72 C73 179.0(5) . .
F21 C71 C72 C73 -131(15) 6_655 .
C72 C71 C72 C73 -1.8(9) 6_655 .
C71 C71 C72 F22 178.8(11) 6_655 .
F21 C71 C72 F22 1.8(11) . .
F21 C71 C72 F22 52(15) 6_655 .
C72 C71 C72 F22 -178.9(4) 6_655 .
F21 C71 C72 C71 -177(2) . 6_655
F21 C71 C72 C71 -127(16) 6_655 6_655
C72 C71 C72 C71 2.3(11) 6_655 6_655
C71 C72 C73 C74 1.4(10) . .
F22 C72 C73 C74 178.9(3) . .
C71 C72 C73 C74 -0.3(5) 6_655 .
C71 C72 C73 F23 -178.7(7) . .
F22 C72 C73 F23 -1.3(5) . .
C71 C72 C73 F23 179.6(3) 6_655 .
C72 C73 C74 F24 179.9(3) . .
F23 C73 C74 F24 0.0(3) . .
C72 C73 C74 C73 -0.1(3) . 6_655
F23 C73 C74 C73 -180.0(3) . 6_655
C72 C71 F21 F21 177.0(9) . 6_655
C71 C71 F21 F21 -0.8(8) 6_655 6_655
C72 C71 F21 F21 -2.2(6) 6_655 6_655
C72 C71 F21 C71 177.8(15) . 6_655
F21 C71 F21 C71 0.8(8) 6_655 6_655
C72 C71 F21 C71 -1.4(4) 6_655 6_655
